data_7123892
loop_
_publ_author_name
'Prieschl, Dominic'
'Dietz, Maximilian'
'Muessig, Jonas'
'Wagner, Katharina'
'Krummenacher, Ivo'
'Braunschweig, Holger'

_publ_section_title
;
 Pseudodiborenes: hydride-bridged diboranes(5) as two-electron reductants
 of chalcogens
;
_journal_name_full 'Chemical Communications'
_journal_paper_doi 10.1039/C9CC04692E
_journal_year 2019
_chemical_formula_moiety 'C39 H48 B2 N2 S'
_chemical_formula_sum 'C39 H48 B2 N2 S'
_chemical_formula_weight 598.47
_chemical_properties_physical Air-sensitive,Moisture-sensitive,Oxygen-sensitive
_space_group_crystal_system monoclinic
_space_group_IT_number 14
_space_group_name_Hall '-P 2ybc'
_space_group_name_H-M_alt 'P 1 21/c 1'
_symmetry_space_group_name_Hall '-P 2ybc'
_symmetry_space_group_name_H-M 'P 1 21/c 1'
_atom_sites_solution_hydrogens mixed
_atom_sites_solution_primary dual
_atom_sites_solution_secondary difmap
_audit_creation_method SHELXL-2016/6
_audit_update_record
;
2019-06-12 deposited with the CCDC.    2019-07-19 downloaded from the CCDC.
;
_cell_angle_alpha 90
_cell_angle_beta 93.549(8)
_cell_angle_gamma 90
_cell_formula_units_Z 4
_cell_length_a 12.3083(17)
_cell_length_b 8.2219(11)
_cell_length_c 34.364(5)
_cell_measurement_reflns_used 9886
_cell_measurement_temperature 103
_cell_measurement_theta_max 26.71
_cell_measurement_theta_min 2.81
_cell_volume 3470.9(8)
_computing_cell_refinement 'Saint+ ver. V8.38A (Bruker AXS)'
_computing_data_collection 'APEX2 ver. 2014.9 (Bruker AXS)'
_computing_data_reduction 'Saint+ ver. V8.38A (Bruker AXS)'
_computing_molecular_graphics 'ShelXLe (Huebschle et all, 2011)'
_computing_publication_material 'SHELXL-2016/6 (Sheldrick, 2016)'
_computing_structure_refinement 'SHELXL-2016/6 (Sheldrick, 2016)'
_computing_structure_solution 'SHELXT (Sheldrick, 2014)'
_diffrn_ambient_temperature 103(2)
_diffrn_detector 'CMOS area detector (Photon II)'
_diffrn_detector_area_resol_mean 7.5
_diffrn_measured_fraction_theta_full 0.999
_diffrn_measured_fraction_theta_max 0.999
_diffrn_measurement_device_type 'Bruker D8 Quest'
_diffrn_measurement_method '\f and \w scans'
_diffrn_radiation_monochromator 'multi-layer mirror'
_diffrn_radiation_type MoK\a
_diffrn_radiation_wavelength 0.71073
_diffrn_reflns_av_R_equivalents 0.0296
_diffrn_reflns_av_unetI/netI 0.0136
_diffrn_reflns_Laue_measured_fraction_full 0.999
_diffrn_reflns_Laue_measured_fraction_max 0.999
_diffrn_reflns_limit_h_max 14
_diffrn_reflns_limit_h_min -15
_diffrn_reflns_limit_k_max 10
_diffrn_reflns_limit_k_min -10
_diffrn_reflns_limit_l_max 42
_diffrn_reflns_limit_l_min -42
_diffrn_reflns_number 78123
_diffrn_reflns_point_group_measured_fraction_full 0.999
_diffrn_reflns_point_group_measured_fraction_max 0.999
_diffrn_reflns_theta_full 26.000
_diffrn_reflns_theta_max 26.022
_diffrn_reflns_theta_min 1.979
_diffrn_source 'microfocus sealed tube (Incoatec ImS)'
_exptl_absorpt_coefficient_mu 0.122
_exptl_absorpt_correction_T_max 0.7454
_exptl_absorpt_correction_T_min 0.6969
_exptl_absorpt_correction_type multi-scan
_exptl_absorpt_process_details 'SadAbs 2016/2 (Bruker AXS)'
_exptl_crystal_colour yellow
_exptl_crystal_density_diffrn 1.145
_exptl_crystal_description block
_exptl_crystal_F_000 1288
_exptl_crystal_size_max 0.377
_exptl_crystal_size_mid 0.328
_exptl_crystal_size_min 0.172
_refine_diff_density_max 0.334
_refine_diff_density_min -0.339
_refine_diff_density_rms 0.044
_refine_ls_extinction_method none
_refine_ls_goodness_of_fit_ref 1.159
_refine_ls_hydrogen_treatment mixed
_refine_ls_matrix_type full
_refine_ls_number_parameters 412
_refine_ls_number_reflns 6825
_refine_ls_number_restraints 0
_refine_ls_restrained_S_all 1.159
_refine_ls_R_factor_all 0.0526
_refine_ls_R_factor_gt 0.0497
_refine_ls_shift/su_max 0.001
_refine_ls_shift/su_mean 0.000
_refine_ls_structure_factor_coef Fsqd
_refine_ls_weighting_details 'w=1/[\s^2^(Fo^2^)+(0.0404P)^2^+2.7264P] where P=(Fo^2^+2Fc^2^)/3'
_refine_ls_weighting_scheme calc
_refine_ls_wR_factor_gt 0.1178
_refine_ls_wR_factor_ref 0.1195
_reflns_Friedel_coverage 0.000
_reflns_number_gt 6437
_reflns_number_total 6825
_reflns_threshold_expression 'I > 2\s(I)'
_cod_data_source_file c9cc04692e2.cif
_cod_data_source_block 1-S
_cod_database_code 7123892
_shelx_shelxl_version_number 2016/6
_shelx_space_group_comment
;
The symmetry employed for this shelxl refinement is uniquely defined
by the following loop, which should always be used as a source of
symmetry information in preference to the above space-group names.
They are only intended as comments.
;

loop_
_space_group_symop_operation_xyz
'x, y, z'
'-x, y+1/2, -z+1/2'
'-x, -y, -z'
'x, -y-1/2, z-1/2'

loop_
_atom_site_label
_atom_site_type_symbol
_atom_site_fract_x
_atom_site_fract_y
_atom_site_fract_z
_atom_site_U_iso_or_equiv
_atom_site_adp_type
_atom_site_occupancy
_atom_site_site_symmetry_order
_atom_site_calc_flag
_atom_site_refinement_flags_posn
_atom_site_refinement_flags_adp
C1_1 C 0.75670(13) 0.7070(2) 0.45122(5) 0.0229(4) Uani 1 1 d . .
C2_1 C 0.74840(15) 0.6237(2) 0.48678(5) 0.0255(4) Uani 1 1 d . .
C3_1 C 0.83618(16) 0.6211(2) 0.51434(5) 0.0322(4) Uani 1 1 d . .
H3_1 H 0.829774 0.562690 0.537937 0.039 Uiso 1 1 calc R U
C4_1 C 0.93256(16) 0.7015(3) 0.50829(6) 0.0356(5) Uani 1 1 d . .
C5_1 C 0.94014(15) 0.7833(3) 0.47341(6) 0.0358(5) Uani 1 1 d . .
H5_1 H 1.005512 0.839951 0.468975 0.043 Uiso 1 1 calc R U
C6_1 C 0.85571(14) 0.7859(2) 0.44457(5) 0.0293(4) Uani 1 1 d . .
C7_1 C 0.87222(17) 0.8780(3) 0.40726(6) 0.0411(5) Uani 1 1 d . .
H7A_1 H 0.888378 0.800904 0.386640 0.062 Uiso 1 1 calc R U
H7B_1 H 0.933112 0.953990 0.411538 0.062 Uiso 1 1 calc R U
H7C_1 H 0.805872 0.938572 0.399436 0.062 Uiso 1 1 calc R U
C8_1 C 0.64526(17) 0.5347(3) 0.49498(6) 0.0344(4) Uani 1 1 d . .
H8A_1 H 0.586182 0.613235 0.497385 0.052 Uiso 1 1 calc R U
H8B_1 H 0.656535 0.473397 0.519361 0.052 Uiso 1 1 calc R U
H8C_1 H 0.626002 0.459417 0.473535 0.052 Uiso 1 1 calc R U
C9_1 C 1.02524(19) 0.7010(3) 0.53928(7) 0.0520(7) Uani 1 1 d . .
H9A_1 H 1.048415 0.588760 0.544651 0.078 Uiso 1 1 calc R U
H9B_1 H 1.000939 0.750478 0.563185 0.078 Uiso 1 1 calc R U
H9C_1 H 1.086459 0.763427 0.530087 0.078 Uiso 1 1 calc R U
C1_2 C 0.65700(13) 0.7846(2) 0.30019(5) 0.0203(3) Uani 1 1 d . .
C2_2 C 0.66998(13) 0.9469(2) 0.31134(5) 0.0206(3) Uani 1 1 d . .
C3_2 C 0.76158(14) 1.0297(2) 0.30033(5) 0.0239(4) Uani 1 1 d . .
H3_2 H 0.771291 1.140072 0.307953 0.029 Uiso 1 1 calc R U
C4_2 C 0.83937(14) 0.9565(2) 0.27857(5) 0.0266(4) Uani 1 1 d . .
C5_2 C 0.82377(14) 0.7958(3) 0.26771(5) 0.0288(4) Uani 1 1 d . .
H5_2 H 0.876039 0.744226 0.252651 0.035 Uiso 1 1 calc R U
C6_2 C 0.73398(15) 0.7078(2) 0.27818(5) 0.0261(4) Uani 1 1 d . .
C7_2 C 0.7205(2) 0.5318(3) 0.26650(6) 0.0427(5) Uani 1 1 d . .
H7A_2 H 0.652677 0.518591 0.250298 0.064 Uiso 1 1 calc R U
H7B_2 H 0.717761 0.464294 0.289933 0.064 Uiso 1 1 calc R U
H7C_2 H 0.782154 0.498054 0.251692 0.064 Uiso 1 1 calc R U
C8_2 C 0.58764(15) 1.0318(2) 0.33498(6) 0.0306(4) Uani 1 1 d . .
H8A_2 H 0.521019 1.051741 0.318554 0.046 Uiso 1 1 calc R U
H8B_2 H 0.617660 1.135700 0.344606 0.046 Uiso 1 1 calc R U
H8C_2 H 0.570760 0.963171 0.357120 0.046 Uiso 1 1 calc R U
C9_2 C 0.93816(15) 1.0495(3) 0.26686(6) 0.0397(5) Uani 1 1 d . .
H9A_2 H 0.953004 1.021812 0.239965 0.059 Uiso 1 1 calc R U
H9B_2 H 1.001187 1.020486 0.284300 0.059 Uiso 1 1 calc R U
H9C_2 H 0.924327 1.166561 0.268728 0.059 Uiso 1 1 calc R U
C1_3 C 0.25597(13) 0.4967(2) 0.33855(5) 0.0204(3) Uani 1 1 d . .
C2_3 C 0.23268(14) 0.3316(2) 0.34359(5) 0.0241(4) Uani 1 1 d . .
C3_3 C 0.12628(14) 0.2852(2) 0.34993(5) 0.0261(4) Uani 1 1 d . .
H3_3 H 0.111434 0.173323 0.354076 0.031 Uiso 1 1 calc R U
C4_3 C 0.04159(14) 0.3953(2) 0.35044(5) 0.0252(4) Uani 1 1 d . .
C5_3 C 0.06553(15) 0.5583(2) 0.34407(5) 0.0277(4) Uani 1 1 d . .
H5_3 H 0.008415 0.636049 0.343710 0.033 Uiso 1 1 calc R U
C6_3 C 0.17076(15) 0.6102(2) 0.33821(5) 0.0246(4) Uani 1 1 d . .
C7_3 C 0.19173(18) 0.7874(2) 0.33078(7) 0.0392(5) Uani 1 1 d . .
H7A_3 H 0.201184 0.804063 0.302954 0.059 Uiso 1 1 calc R U
H7B_3 H 0.257876 0.821563 0.345931 0.059 Uiso 1 1 calc R U
H7C_3 H 0.129812 0.851922 0.338610 0.059 Uiso 1 1 calc R U
C8_3 C 0.31712(16) 0.2002(2) 0.34031(7) 0.0394(5) Uani 1 1 d . .
H8A_3 H 0.364093 0.227224 0.319226 0.059 Uiso 1 1 calc R U
H8B_3 H 0.280823 0.096015 0.334618 0.059 Uiso 1 1 calc R U
H8C_3 H 0.361300 0.191883 0.364950 0.059 Uiso 1 1 calc R U
C9_3 C -0.07332(15) 0.3432(3) 0.35646(6) 0.0371(5) Uani 1 1 d . .
H9A_3 H -0.120740 0.374962 0.333779 0.056 Uiso 1 1 calc R U
H9B_3 H -0.098353 0.395798 0.379881 0.056 Uiso 1 1 calc R U
H9C_3 H -0.075730 0.224799 0.359658 0.056 Uiso 1 1 calc R U
C1_4 C 0.54159(13) 0.7797(2) 0.42516(4) 0.0199(3) Uani 1 1 d . .
C2_4 C 0.44341(13) 0.6935(2) 0.41572(4) 0.0196(3) Uani 1 1 d . .
C3_4 C 0.34311(14) 0.7663(2) 0.42085(5) 0.0237(4) Uani 1 1 d . .
H3_4 H 0.278535 0.705524 0.414928 0.028 Uiso 1 1 calc R U
C4_4 C 0.33436(15) 0.9239(2) 0.43428(5) 0.0281(4) Uani 1 1 d . .
C5_4 C 0.43026(15) 1.0084(2) 0.44365(5) 0.0288(4) Uani 1 1 d . .
H5_4 H 0.425843 1.116780 0.453022 0.035 Uiso 1 1 calc R U
C6_4 C 0.53246(14) 0.9401(2) 0.43982(5) 0.0241(4) Uani 1 1 d . .
C7_4 C 0.63041(16) 1.0454(2) 0.45078(6) 0.0337(4) Uani 1 1 d . .
H7A_4 H 0.668479 1.071170 0.427330 0.051 Uiso 1 1 calc R U
H7B_4 H 0.679750 0.986861 0.469361 0.051 Uiso 1 1 calc R U
H7C_4 H 0.606444 1.146399 0.462738 0.051 Uiso 1 1 calc R U
C8_4 C 0.44233(14) 0.5206(2) 0.40067(5) 0.0210(3) Uani 1 1 d . .
H8A_4 H 0.372000 0.469663 0.406139 0.025 Uiso 1 1 calc R U
H8AB_4 H 0.500754 0.458542 0.415135 0.025 Uiso 1 1 calc R U
C9_4 C 0.22449(16) 1.0008(3) 0.43885(7) 0.0414(5) Uani 1 1 d . .
H9A_4 H 0.224058 1.111364 0.428159 0.062 Uiso 1 1 calc R U
H9B_4 H 0.210095 1.005201 0.466563 0.062 Uiso 1 1 calc R U
H9C_4 H 0.167989 0.935896 0.424797 0.062 Uiso 1 1 calc R U
B1_5 B 0.65689(15) 0.7002(2) 0.42020(5) 0.0204(4) Uani 1 1 d . .
S1_5 S 0.68802(3) 0.58577(6) 0.37748(2) 0.02414(12) Uani 1 1 d . .
C1_5 C 0.46589(15) 0.7083(3) 0.28479(5) 0.0368(5) Uani 1 1 d . .
H1A_5 H 0.487153 0.705469 0.257481 0.044 Uiso 1 1 calc R U
H1AB_5 H 0.430038 0.813924 0.289145 0.044 Uiso 1 1 calc R U
N1_5 N 0.56404(11) 0.69345(18) 0.31151(4) 0.0224(3) Uani 1 1 d . .
B2_5 B 0.56196(15) 0.6046(2) 0.34549(5) 0.0201(4) Uani 1 1 d . .
N2_5 N 0.36250(11) 0.55998(18) 0.33227(4) 0.0224(3) Uani 1 1 d . .
C3_5 C 0.45836(14) 0.5068(2) 0.35666(5) 0.0209(3) Uani 1 1 d . .
H3_5 H 0.4772(15) 0.392(2) 0.3515(5) 0.021(5) Uiso 1 1 d . .
C2_5 C 0.38665(16) 0.5710(3) 0.29134(5) 0.0342(5) Uani 1 1 d . .
H2A_5 H 0.318325 0.589866 0.275233 0.041 Uiso 1 1 calc R U
H2AB_5 H 0.418281 0.466904 0.283015 0.041 Uiso 1 1 calc R U

loop_
_atom_site_aniso_label
_atom_site_aniso_U_11
_atom_site_aniso_U_22
_atom_site_aniso_U_33
_atom_site_aniso_U_23
_atom_site_aniso_U_13
_atom_site_aniso_U_12
C1_1 0.0205(8) 0.0260(9) 0.0219(8) -0.0023(7) -0.0001(6) 0.0020(7)
C2_1 0.0293(9) 0.0256(9) 0.0215(8) -0.0020(7) -0.0005(7) 0.0031(7)
C3_1 0.0384(11) 0.0335(10) 0.0237(9) -0.0030(8) -0.0058(8) 0.0094(9)
C4_1 0.0302(10) 0.0418(12) 0.0335(10) -0.0138(9) -0.0094(8) 0.0115(9)
C5_1 0.0207(9) 0.0444(12) 0.0418(11) -0.0118(9) -0.0012(8) -0.0020(8)
C6_1 0.0216(9) 0.0361(11) 0.0301(9) -0.0043(8) 0.0009(7) -0.0015(8)
C7_1 0.0311(10) 0.0528(14) 0.0398(11) 0.0048(10) 0.0052(9) -0.0145(10)
C8_1 0.0422(11) 0.0364(11) 0.0245(9) 0.0084(8) 0.0015(8) -0.0052(9)
C9_1 0.0401(12) 0.0664(17) 0.0465(13) -0.0183(12) -0.0206(10) 0.0135(12)
C1_2 0.0169(8) 0.0272(9) 0.0166(7) 0.0014(6) -0.0011(6) -0.0017(7)
C2_2 0.0190(8) 0.0253(9) 0.0174(8) 0.0027(7) 0.0003(6) 0.0019(7)
C3_2 0.0233(8) 0.0257(9) 0.0224(8) 0.0027(7) -0.0010(7) -0.0035(7)
C4_2 0.0171(8) 0.0409(11) 0.0218(8) 0.0068(8) -0.0003(6) -0.0038(8)
C5_2 0.0202(8) 0.0440(11) 0.0227(8) -0.0021(8) 0.0056(7) 0.0065(8)
C6_2 0.0283(9) 0.0294(10) 0.0204(8) -0.0031(7) 0.0003(7) 0.0032(8)
C7_2 0.0547(14) 0.0354(12) 0.0385(11) -0.0136(9) 0.0073(10) 0.0013(10)
C8_2 0.0300(10) 0.0301(10) 0.0327(10) -0.0002(8) 0.0095(8) 0.0049(8)
C9_2 0.0229(9) 0.0605(14) 0.0359(11) 0.0109(10) 0.0046(8) -0.0101(9)
C1_3 0.0226(8) 0.0196(8) 0.0187(8) -0.0019(6) 0.0000(6) -0.0045(7)
C2_3 0.0237(8) 0.0184(8) 0.0303(9) -0.0034(7) 0.0022(7) -0.0017(7)
C3_3 0.0265(9) 0.0180(8) 0.0336(9) 0.0020(7) 0.0011(7) -0.0046(7)
C4_3 0.0212(8) 0.0321(10) 0.0221(8) 0.0006(7) -0.0010(6) -0.0021(7)
C5_3 0.0261(9) 0.0279(10) 0.0284(9) -0.0014(7) -0.0047(7) 0.0065(7)
C6_3 0.0316(9) 0.0178(8) 0.0235(8) 0.0005(7) -0.0063(7) -0.0008(7)
C7_3 0.0430(12) 0.0197(9) 0.0528(13) 0.0061(9) -0.0143(10) -0.0020(9)
C8_3 0.0282(10) 0.0171(9) 0.0738(15) -0.0088(9) 0.0097(10) -0.0029(8)
C9_3 0.0215(9) 0.0509(13) 0.0385(11) 0.0044(10) -0.0009(8) -0.0028(9)
C1_4 0.0215(8) 0.0233(8) 0.0149(7) 0.0011(6) 0.0010(6) -0.0001(7)
C2_4 0.0223(8) 0.0231(9) 0.0136(7) 0.0033(6) 0.0017(6) -0.0002(7)
C3_4 0.0215(8) 0.0308(10) 0.0188(8) 0.0023(7) 0.0015(6) -0.0026(7)
C4_4 0.0262(9) 0.0341(10) 0.0243(9) -0.0007(8) 0.0036(7) 0.0062(8)
C5_4 0.0347(10) 0.0254(9) 0.0261(9) -0.0061(7) 0.0013(7) 0.0046(8)
C6_4 0.0274(9) 0.0246(9) 0.0203(8) -0.0007(7) 0.0011(7) -0.0015(7)
C7_4 0.0340(10) 0.0281(10) 0.0388(11) -0.0091(8) 0.0000(8) -0.0052(8)
C8_4 0.0218(8) 0.0210(8) 0.0201(8) 0.0034(6) 0.0011(6) -0.0037(7)
C9_4 0.0300(10) 0.0470(13) 0.0474(12) -0.0078(10) 0.0046(9) 0.0113(10)
B1_5 0.0218(9) 0.0201(9) 0.0194(9) 0.0029(7) 0.0014(7) -0.0028(7)
S1_5 0.0208(2) 0.0306(2) 0.0209(2) -0.00074(17) 0.00015(15) 0.00511(17)
C1_5 0.0270(10) 0.0589(14) 0.0232(9) 0.0145(9) -0.0081(7) -0.0181(9)
N1_5 0.0194(7) 0.0280(8) 0.0194(7) 0.0009(6) -0.0017(5) -0.0061(6)
B2_5 0.0208(9) 0.0206(9) 0.0189(8) -0.0045(7) 0.0002(7) 0.0012(7)
N2_5 0.0231(7) 0.0241(8) 0.0195(7) 0.0021(6) -0.0018(5) -0.0079(6)
C3_5 0.0243(8) 0.0176(8) 0.0206(8) -0.0010(6) 0.0002(6) -0.0027(7)
C2_5 0.0301(10) 0.0516(13) 0.0204(9) 0.0012(8) -0.0031(7) -0.0190(9)

loop_
_atom_type_symbol
_atom_type_description
_atom_type_scat_dispersion_real
_atom_type_scat_dispersion_imag
_atom_type_scat_source
C C 0.0033 0.0016 'International Tables Vol C Tables 4.2.6.8 and 6.1.1.4'
H H 0.0000 0.0000 'International Tables Vol C Tables 4.2.6.8 and 6.1.1.4'
B B 0.0013 0.0007 'International Tables Vol C Tables 4.2.6.8 and 6.1.1.4'
N N 0.0061 0.0033 'International Tables Vol C Tables 4.2.6.8 and 6.1.1.4'
S S 0.1246 0.1234 'International Tables Vol C Tables 4.2.6.8 and 6.1.1.4'

loop_
_geom_angle_atom_site_label_1
_geom_angle_atom_site_label_2
_geom_angle_atom_site_label_3
_geom_angle
C2_1 C1_1 C6_1 118.22(16)
C2_1 C1_1 B1_5 118.27(15)
C6_1 C1_1 B1_5 123.45(15)
C3_1 C2_1 C1_1 120.16(17)
C3_1 C2_1 C8_1 119.49(17)
C1_1 C2_1 C8_1 120.34(16)
C4_1 C3_1 C2_1 121.76(18)
C4_1 C3_1 H3_1 119.1
C2_1 C3_1 H3_1 119.1
C5_1 C4_1 C3_1 117.83(17)
C5_1 C4_1 C9_1 121.6(2)
C3_1 C4_1 C9_1 120.6(2)
C4_1 C5_1 C6_1 122.51(19)
C4_1 C5_1 H5_1 118.7
C6_1 C5_1 H5_1 118.7
C5_1 C6_1 C1_1 119.47(18)
C5_1 C6_1 C7_1 118.54(18)
C1_1 C6_1 C7_1 121.97(16)
C6_1 C7_1 H7A_1 109.5
C6_1 C7_1 H7B_1 109.5
H7A_1 C7_1 H7B_1 109.5
C6_1 C7_1 H7C_1 109.5
H7A_1 C7_1 H7C_1 109.5
H7B_1 C7_1 H7C_1 109.5
C2_1 C8_1 H8A_1 109.5
C2_1 C8_1 H8B_1 109.5
H8A_1 C8_1 H8B_1 109.5
C2_1 C8_1 H8C_1 109.5
H8A_1 C8_1 H8C_1 109.5
H8B_1 C8_1 H8C_1 109.5
C4_1 C9_1 H9A_1 109.5
C4_1 C9_1 H9B_1 109.5
H9A_1 C9_1 H9B_1 109.5
C4_1 C9_1 H9C_1 109.5
H9A_1 C9_1 H9C_1 109.5
H9B_1 C9_1 H9C_1 109.5
C2_2 C1_2 C6_2 120.68(16)
C2_2 C1_2 N1_5 120.17(15)
C6_2 C1_2 N1_5 119.15(16)
C3_2 C2_2 C1_2 118.37(15)
C3_2 C2_2 C8_2 120.22(16)
C1_2 C2_2 C8_2 121.41(16)
C4_2 C3_2 C2_2 122.19(17)
C4_2 C3_2 H3_2 118.9
C2_2 C3_2 H3_2 118.9
C5_2 C4_2 C3_2 118.07(16)
C5_2 C4_2 C9_2 120.79(18)
C3_2 C4_2 C9_2 121.14(18)
C4_2 C5_2 C6_2 121.86(16)
C4_2 C5_2 H5_2 119.1
C6_2 C5_2 H5_2 119.1
C5_2 C6_2 C1_2 118.83(17)
C5_2 C6_2 C7_2 120.53(17)
C1_2 C6_2 C7_2 120.63(17)
C6_2 C7_2 H7A_2 109.5
C6_2 C7_2 H7B_2 109.5
H7A_2 C7_2 H7B_2 109.5
C6_2 C7_2 H7C_2 109.5
H7A_2 C7_2 H7C_2 109.5
H7B_2 C7_2 H7C_2 109.5
C2_2 C8_2 H8A_2 109.5
C2_2 C8_2 H8B_2 109.5
H8A_2 C8_2 H8B_2 109.5
C2_2 C8_2 H8C_2 109.5
H8A_2 C8_2 H8C_2 109.5
H8B_2 C8_2 H8C_2 109.5
C4_2 C9_2 H9A_2 109.5
C4_2 C9_2 H9B_2 109.5
H9A_2 C9_2 H9B_2 109.5
C4_2 C9_2 H9C_2 109.5
H9A_2 C9_2 H9C_2 109.5
H9B_2 C9_2 H9C_2 109.5
C2_3 C1_3 C6_3 119.16(16)
C2_3 C1_3 N2_5 124.36(16)
C6_3 C1_3 N2_5 116.44(15)
C3_3 C2_3 C1_3 119.11(16)
C3_3 C2_3 C8_3 118.26(16)
C1_3 C2_3 C8_3 122.55(16)
C4_3 C3_3 C2_3 122.63(17)
C4_3 C3_3 H3_3 118.7
C2_3 C3_3 H3_3 118.7
C3_3 C4_3 C5_3 117.48(16)
C3_3 C4_3 C9_3 122.13(18)
C5_3 C4_3 C9_3 120.37(17)
C6_3 C5_3 C4_3 121.79(17)
C6_3 C5_3 H5_3 119.1
C4_3 C5_3 H5_3 119.1
C5_3 C6_3 C1_3 119.76(16)
C5_3 C6_3 C7_3 119.58(17)
C1_3 C6_3 C7_3 120.64(17)
C6_3 C7_3 H7A_3 109.5
C6_3 C7_3 H7B_3 109.5
H7A_3 C7_3 H7B_3 109.5
C6_3 C7_3 H7C_3 109.5
H7A_3 C7_3 H7C_3 109.5
H7B_3 C7_3 H7C_3 109.5
C2_3 C8_3 H8A_3 109.5
C2_3 C8_3 H8B_3 109.5
H8A_3 C8_3 H8B_3 109.5
C2_3 C8_3 H8C_3 109.5
H8A_3 C8_3 H8C_3 109.5
H8B_3 C8_3 H8C_3 109.5
C4_3 C9_3 H9A_3 109.5
C4_3 C9_3 H9B_3 109.5
H9A_3 C9_3 H9B_3 109.5
C4_3 C9_3 H9C_3 109.5
H9A_3 C9_3 H9C_3 109.5
H9B_3 C9_3 H9C_3 109.5
C6_4 C1_4 C2_4 117.38(15)
C6_4 C1_4 B1_5 120.92(15)
C2_4 C1_4 B1_5 121.70(15)
C3_4 C2_4 C1_4 120.30(16)
C3_4 C2_4 C8_4 117.26(15)
C1_4 C2_4 C8_4 122.43(15)
C4_4 C3_4 C2_4 122.22(17)
C4_4 C3_4 H3_4 118.9
C2_4 C3_4 H3_4 118.9
C3_4 C4_4 C5_4 117.61(17)
C3_4 C4_4 C9_4 121.07(18)
C5_4 C4_4 C9_4 121.32(18)
C4_4 C5_4 C6_4 122.42(17)
C4_4 C5_4 H5_4 118.8
C6_4 C5_4 H5_4 118.8
C5_4 C6_4 C1_4 120.05(16)
C5_4 C6_4 C7_4 117.18(17)
C1_4 C6_4 C7_4 122.75(16)
C6_4 C7_4 H7A_4 109.5
C6_4 C7_4 H7B_4 109.5
H7A_4 C7_4 H7B_4 109.5
C6_4 C7_4 H7C_4 109.5
H7A_4 C7_4 H7C_4 109.5
H7B_4 C7_4 H7C_4 109.5
C2_4 C8_4 C3_5 113.94(13)
C2_4 C8_4 H8A_4 108.8
C3_5 C8_4 H8A_4 108.8
C2_4 C8_4 H8AB_4 108.8
C3_5 C8_4 H8AB_4 108.8
H8A_4 C8_4 H8AB_4 107.7
C4_4 C9_4 H9A_4 109.5
C4_4 C9_4 H9B_4 109.5
H9A_4 C9_4 H9B_4 109.5
C4_4 C9_4 H9C_4 109.5
H9A_4 C9_4 H9C_4 109.5
H9B_4 C9_4 H9C_4 109.5
C1_1 B1_5 C1_4 125.41(15)
C1_1 B1_5 S1_5 111.87(12)
C1_4 B1_5 S1_5 122.71(13)
B1_5 S1_5 B2_5 103.11(9)
N1_5 C1_5 C2_5 110.80(16)
N1_5 C1_5 H1A_5 109.5
C2_5 C1_5 H1A_5 109.5
N1_5 C1_5 H1AB_5 109.5
C2_5 C1_5 H1AB_5 109.5
H1A_5 C1_5 H1AB_5 108.1
B2_5 N1_5 C1_2 124.09(14)
B2_5 N1_5 C1_5 120.87(14)
C1_2 N1_5 C1_5 114.96(13)
N1_5 B2_5 C3_5 122.31(15)
N1_5 B2_5 S1_5 119.23(13)
C3_5 B2_5 S1_5 118.28(13)
C1_3 N2_5 C2_5 114.15(13)
C1_3 N2_5 C3_5 120.86(13)
C2_5 N2_5 C3_5 111.35(14)
N2_5 C3_5 C8_4 112.98(14)
N2_5 C3_5 B2_5 110.01(14)
C8_4 C3_5 B2_5 110.87(13)
N2_5 C3_5 H3_5 111.7(11)
C8_4 C3_5 H3_5 106.9(11)
B2_5 C3_5 H3_5 104.0(11)
N2_5 C2_5 C1_5 111.14(15)
N2_5 C2_5 H2A_5 109.4
C1_5 C2_5 H2A_5 109.4
N2_5 C2_5 H2AB_5 109.4
C1_5 C2_5 H2AB_5 109.4
H2A_5 C2_5 H2AB_5 108.0

loop_
_geom_bond_atom_site_label_1
_geom_bond_atom_site_label_2
_geom_bond_distance
C1_1 C2_1 1.410(2)
C1_1 C6_1 1.412(2)
C1_1 B1_5 1.577(2)
C2_1 C3_1 1.392(3)
C2_1 C8_1 1.507(3)
C3_1 C4_1 1.385(3)
C3_1 H3_1 0.9500
C4_1 C5_1 1.383(3)
C4_1 C9_1 1.512(3)
C5_1 C6_1 1.391(3)
C5_1 H5_1 0.9500
C6_1 C7_1 1.513(3)
C7_1 H7A_1 0.9800
C7_1 H7B_1 0.9800
C7_1 H7C_1 0.9800
C8_1 H8A_1 0.9800
C8_1 H8B_1 0.9800
C8_1 H8C_1 0.9800
C9_1 H9A_1 0.9800
C9_1 H9B_1 0.9800
C9_1 H9C_1 0.9800
C1_2 C2_2 1.395(2)
C1_2 C6_2 1.399(2)
C1_2 N1_5 1.441(2)
C2_2 C3_2 1.389(2)
C2_2 C8_2 1.509(2)
C3_2 C4_2 1.388(3)
C3_2 H3_2 0.9500
C4_2 C5_2 1.383(3)
C4_2 C9_2 1.512(2)
C5_2 C6_2 1.387(3)
C5_2 H5_2 0.9500
C6_2 C7_2 1.508(3)
C7_2 H7A_2 0.9800
C7_2 H7B_2 0.9800
C7_2 H7C_2 0.9800
C8_2 H8A_2 0.9800
C8_2 H8B_2 0.9800
C8_2 H8C_2 0.9800
C9_2 H9A_2 0.9800
C9_2 H9B_2 0.9800
C9_2 H9C_2 0.9800
C1_3 C2_3 1.400(2)
C1_3 C6_3 1.404(2)
C1_3 N2_5 1.439(2)
C2_3 C3_3 1.394(2)
C2_3 C8_3 1.508(3)
C3_3 C4_3 1.381(3)
C3_3 H3_3 0.9500
C4_3 C5_3 1.392(3)
C4_3 C9_3 1.504(2)
C5_3 C6_3 1.390(3)
C5_3 H5_3 0.9500
C6_3 C7_3 1.504(3)
C7_3 H7A_3 0.9800
C7_3 H7B_3 0.9800
C7_3 H7C_3 0.9800
C8_3 H8A_3 0.9800
C8_3 H8B_3 0.9800
C8_3 H8C_3 0.9800
C9_3 H9A_3 0.9800
C9_3 H9B_3 0.9800
C9_3 H9C_3 0.9800
C1_4 C6_4 1.419(2)
C1_4 C2_4 1.421(2)
C1_4 B1_5 1.581(2)
C2_4 C3_4 1.393(2)
C2_4 C8_4 1.512(2)
C3_4 C4_4 1.382(3)
C3_4 H3_4 0.9500
C4_4 C5_4 1.390(3)
C4_4 C9_4 1.510(3)
C5_4 C6_4 1.391(3)
C5_4 H5_4 0.9500
C6_4 C7_4 1.513(3)
C7_4 H7A_4 0.9800
C7_4 H7B_4 0.9800
C7_4 H7C_4 0.9800
C8_4 C3_5 1.541(2)
C8_4 H8A_4 0.9900
C8_4 H8AB_4 0.9900
C9_4 H9A_4 0.9800
C9_4 H9B_4 0.9800
C9_4 H9C_4 0.9800
B1_5 S1_5 1.8047(19)
S1_5 B2_5 1.8516(19)
C1_5 N1_5 1.477(2)
C1_5 C2_5 1.517(3)
C1_5 H1A_5 0.9900
C1_5 H1AB_5 0.9900
N1_5 B2_5 1.379(2)
B2_5 C3_5 1.575(2)
N2_5 C2_5 1.458(2)
N2_5 C3_5 1.471(2)
C3_5 H3_5 0.99(2)
C2_5 H2A_5 0.9900
C2_5 H2AB_5 0.9900

loop_
_geom_torsion_atom_site_label_1
_geom_torsion_atom_site_label_2
_geom_torsion_atom_site_label_3
_geom_torsion_atom_site_label_4
_geom_torsion
C6_1 C1_1 C2_1 C3_1 0.2(3)
B1_5 C1_1 C2_1 C3_1 177.45(16)
C6_1 C1_1 C2_1 C8_1 -178.79(17)
B1_5 C1_1 C2_1 C8_1 -1.5(3)
C1_1 C2_1 C3_1 C4_1 1.2(3)
C8_1 C2_1 C3_1 C4_1 -179.75(18)
C2_1 C3_1 C4_1 C5_1 -1.0(3)
C2_1 C3_1 C4_1 C9_1 178.04(19)
C3_1 C4_1 C5_1 C6_1 -0.7(3)
C9_1 C4_1 C5_1 C6_1 -179.7(2)
C4_1 C5_1 C6_1 C1_1 2.1(3)
C4_1 C5_1 C6_1 C7_1 -179.5(2)
C2_1 C1_1 C6_1 C5_1 -1.8(3)
B1_5 C1_1 C6_1 C5_1 -178.90(18)
C2_1 C1_1 C6_1 C7_1 179.87(18)
B1_5 C1_1 C6_1 C7_1 2.8(3)
C6_2 C1_2 C2_2 C3_2 -0.6(2)
N1_5 C1_2 C2_2 C3_2 179.04(14)
C6_2 C1_2 C2_2 C8_2 179.83(16)
N1_5 C1_2 C2_2 C8_2 -0.6(2)
C1_2 C2_2 C3_2 C4_2 0.4(2)
C8_2 C2_2 C3_2 C4_2 -179.95(16)
C2_2 C3_2 C4_2 C5_2 0.1(3)
C2_2 C3_2 C4_2 C9_2 179.81(16)
C3_2 C4_2 C5_2 C6_2 -0.4(3)
C9_2 C4_2 C5_2 C6_2 179.81(17)
C4_2 C5_2 C6_2 C1_2 0.3(3)
C4_2 C5_2 C6_2 C7_2 -178.86(18)
C2_2 C1_2 C6_2 C5_2 0.2(2)
N1_5 C1_2 C6_2 C5_2 -179.40(15)
C2_2 C1_2 C6_2 C7_2 179.37(17)
N1_5 C1_2 C6_2 C7_2 -0.2(2)
C6_3 C1_3 C2_3 C3_3 -2.9(3)
N2_5 C1_3 C2_3 C3_3 179.24(15)
C6_3 C1_3 C2_3 C8_3 173.73(18)
N2_5 C1_3 C2_3 C8_3 -4.1(3)
C1_3 C2_3 C3_3 C4_3 1.8(3)
C8_3 C2_3 C3_3 C4_3 -175.02(18)
C2_3 C3_3 C4_3 C5_3 0.4(3)
C2_3 C3_3 C4_3 C9_3 178.66(17)
C3_3 C4_3 C5_3 C6_3 -1.3(3)
C9_3 C4_3 C5_3 C6_3 -179.68(17)
C4_3 C5_3 C6_3 C1_3 0.2(3)
C4_3 C5_3 C6_3 C7_3 178.97(17)
C2_3 C1_3 C6_3 C5_3 2.0(2)
N2_5 C1_3 C6_3 C5_3 180.00(15)
C2_3 C1_3 C6_3 C7_3 -176.78(17)
N2_5 C1_3 C6_3 C7_3 1.2(2)
C6_4 C1_4 C2_4 C3_4 0.1(2)
B1_5 C1_4 C2_4 C3_4 179.25(15)
C6_4 C1_4 C2_4 C8_4 -178.69(14)
B1_5 C1_4 C2_4 C8_4 0.4(2)
C1_4 C2_4 C3_4 C4_4 1.4(2)
C8_4 C2_4 C3_4 C4_4 -179.70(15)
C2_4 C3_4 C4_4 C5_4 -1.6(3)
C2_4 C3_4 C4_4 C9_4 178.85(17)
C3_4 C4_4 C5_4 C6_4 0.2(3)
C9_4 C4_4 C5_4 C6_4 179.79(18)
C4_4 C5_4 C6_4 C1_4 1.3(3)
C4_4 C5_4 C6_4 C7_4 179.62(17)
C2_4 C1_4 C6_4 C5_4 -1.4(2)
B1_5 C1_4 C6_4 C5_4 179.44(16)
C2_4 C1_4 C6_4 C7_4 -179.66(16)
B1_5 C1_4 C6_4 C7_4 1.2(2)
C3_4 C2_4 C8_4 C3_5 99.79(17)
C1_4 C2_4 C8_4 C3_5 -81.38(19)
C2_1 C1_1 B1_5 C1_4 67.0(2)
C6_1 C1_1 B1_5 C1_4 -115.9(2)
C2_1 C1_1 B1_5 S1_5 -111.98(16)
C6_1 C1_1 B1_5 S1_5 65.1(2)
C6_4 C1_4 B1_5 C1_1 44.9(2)
C2_4 C1_4 B1_5 C1_1 -134.19(17)
C6_4 C1_4 B1_5 S1_5 -136.23(15)
C2_4 C1_4 B1_5 S1_5 44.7(2)
C1_1 B1_5 S1_5 B2_5 -177.51(13)
C1_4 B1_5 S1_5 B2_5 3.51(16)
C2_2 C1_2 N1_5 B2_5 -90.0(2)
C6_2 C1_2 N1_5 B2_5 89.6(2)
C2_2 C1_2 N1_5 C1_5 86.7(2)
C6_2 C1_2 N1_5 C1_5 -93.7(2)
C2_5 C1_5 N1_5 B2_5 -21.3(3)
C2_5 C1_5 N1_5 C1_2 161.81(16)
C1_2 N1_5 B2_5 C3_5 -179.99(15)
C1_5 N1_5 B2_5 C3_5 3.4(3)
C1_2 N1_5 B2_5 S1_5 -4.8(2)
C1_5 N1_5 B2_5 S1_5 178.60(15)
B1_5 S1_5 B2_5 N1_5 111.97(15)
B1_5 S1_5 B2_5 C3_5 -72.68(15)
C2_3 C1_3 N2_5 C2_5 90.3(2)
C6_3 C1_3 N2_5 C2_5 -87.6(2)
C2_3 C1_3 N2_5 C3_5 -46.8(2)
C6_3 C1_3 N2_5 C3_5 135.34(16)
C1_3 N2_5 C3_5 C8_4 -51.3(2)
C2_5 N2_5 C3_5 C8_4 170.50(15)
C1_3 N2_5 C3_5 B2_5 -175.80(14)
C2_5 N2_5 C3_5 B2_5 46.02(19)
C2_4 C8_4 C3_5 N2_5 -72.48(18)
C2_4 C8_4 C3_5 B2_5 51.53(19)
N1_5 B2_5 C3_5 N2_5 -15.1(2)
S1_5 B2_5 C3_5 N2_5 169.72(12)
N1_5 B2_5 C3_5 C8_4 -140.78(17)
S1_5 B2_5 C3_5 C8_4 44.03(19)
C1_3 N2_5 C2_5 C1_5 150.88(17)
C3_5 N2_5 C2_5 C1_5 -68.0(2)
N1_5 C1_5 C2_5 N2_5 53.0(2)
